data_4500053
loop_
_publ_author_name
'Tao Tu'
'Thierry Maris'
'James D. Wuest'

_publ_section_title
;
 Crystal Structures of Spiroborates Derived from
 [1,1'-Binaphthalene]-2,2'-diol (BINOL)
;
_journal_name_full 'Cryst. Growth & Design'
_journal_page_first 1541
_journal_page_last 1546
_journal_paper_doi 10.1021/cg7008013
_journal_volume 8
_journal_year 2008
_chemical_absolute_configuration rmad
_chemical_compound_source 'Synthesized by the authors. See text'
_chemical_formula_moiety 'C40 H24 B O4, C4 H12 N'
_chemical_formula_sum 'C44 H36 B N O4'
_chemical_formula_weight 653.55
_chemical_name_systematic
; 
 ? 
;
_space_group_IT_number 18
_symmetry_cell_setting orthorhombic
_symmetry_space_group_name_Hall 'P 2 2ab'
_symmetry_space_group_name_H-M 'P 21 21 2'
_atom_sites_solution_hydrogens geom
_atom_sites_solution_primary direct
_atom_sites_solution_secondary difmap
_audit_creation_method SHELXL-97
_cell_angle_alpha 90.00
_cell_angle_beta 90.00
_cell_angle_gamma 90.00
_cell_formula_units_Z 6
_cell_length_a 18.6055(5)
_cell_length_b 21.7959(6)
_cell_length_c 13.1561(4)
_cell_measurement_temperature 100(2)
_cell_measurement_theta_max 30.00
_cell_measurement_theta_min 15.00
_cell_volume 5335.1(3)
_computing_cell_refinement 'SMART (Bruker, 2001)'
_computing_data_collection 'SMART (Bruker, 2001)'
_computing_data_reduction 'SAINT (Bruker, 2004)'
_computing_molecular_graphics 'SHELXTL (Bruker, 1997)'
_computing_publication_material 'UdMX (local program)'
_computing_structure_refinement 'SHELXL97 (Sheldrick, 1997)'
_computing_structure_solution 'SHELXS97 (Sheldrick, 1997)'
_diffrn_ambient_temperature 100(2)
_diffrn_detector_area_resol_mean 5.5
_diffrn_measured_fraction_theta_full 0.978
_diffrn_measured_fraction_theta_max 0.978
_diffrn_measurement_device_type 'Bruker AXS Smart 4K/Platform'
_diffrn_measurement_method \w
_diffrn_radiation_monochromator 'Montel 200 Optics'
_diffrn_radiation_source 'Rotating Anode'
_diffrn_radiation_type CuK\a
_diffrn_radiation_wavelength 1.54178
_diffrn_reflns_av_R_equivalents 0.070
_diffrn_reflns_av_sigmaI/netI 0.0640
_diffrn_reflns_limit_h_max 21
_diffrn_reflns_limit_h_min -21
_diffrn_reflns_limit_k_max 26
_diffrn_reflns_limit_k_min -26
_diffrn_reflns_limit_l_max 15
_diffrn_reflns_limit_l_min -15
_diffrn_reflns_number 31973
_diffrn_reflns_theta_full 68.41
_diffrn_reflns_theta_max 68.41
_diffrn_reflns_theta_min 3.12
_diffrn_standards_decay_% -0.02
_diffrn_standards_interval_time 1440
_diffrn_standards_number 152
_exptl_absorpt_coefficient_mu 0.608
_exptl_absorpt_correction_T_max 0.9600
_exptl_absorpt_correction_T_min 0.8600
_exptl_absorpt_correction_type multi-scan
_exptl_absorpt_process_details 'Twinabs (Sheldrick, 2004)'
_exptl_crystal_colour Colourless
_exptl_crystal_density_diffrn 1.220
_exptl_crystal_density_method 'not measured'
_exptl_crystal_description needle
_exptl_crystal_F_000 2064
_exptl_crystal_size_max 0.23
_exptl_crystal_size_mid 0.07
_exptl_crystal_size_min 0.06
_refine_diff_density_max 0.245
_refine_diff_density_min -0.264
_refine_diff_density_rms 0.058
_refine_ls_abs_structure_details 'The crystal is a multiple twinned specimen, no reliable info'
_refine_ls_abs_structure_Flack 0.6(3)
_refine_ls_extinction_method none
_refine_ls_goodness_of_fit_ref 1.056
_refine_ls_hydrogen_treatment constr
_refine_ls_matrix_type full
_refine_ls_number_parameters 682
_refine_ls_number_reflns 10391
_refine_ls_number_restraints 0
_refine_ls_restrained_S_all 1.056
_refine_ls_R_factor_all 0.0889
_refine_ls_R_factor_gt 0.0684
_refine_ls_shift/su_max 0.001
_refine_ls_shift/su_mean 0.000
_refine_ls_structure_factor_coef Fsqd
_refine_ls_weighting_details 'calc w=1/[\s^2^(Fo^2^)+(0.0915P)^2^+0.0167P] where P=(Fo^2^+2Fc^2^)/3'
_refine_ls_weighting_scheme calc
_refine_ls_wR_factor_gt 0.1489
_refine_ls_wR_factor_ref 0.1586
_reflns_number_gt 8353
_reflns_number_total 10391
_reflns_threshold_expression I>2\s(I)
_cod_data_source_file deposit.cif
_cod_data_source_block jiw868
_cod_original_sg_symbol_H-M P21212
_cod_database_code 4500053

loop_
_symmetry_equiv_pos_as_xyz
'x, y, z'
'-x, -y, z'
'-x+1/2, y+1/2, -z'
'x+1/2, -y+1/2, -z'

loop_
_atom_site_label
_atom_site_type_symbol
_atom_site_fract_x
_atom_site_fract_y
_atom_site_fract_z
_atom_site_U_iso_or_equiv
_atom_site_adp_type
_atom_site_occupancy
_atom_site_symmetry_multiplicity
_atom_site_calc_flag
_atom_site_refinement_flags
B1 B 0.1695(3) 0.0548(2) 0.3089(4) 0.0183(10) Uani 1 1 d .
O1 O 0.14188(15) 0.06326(12) 0.4124(2) 0.0206(6) Uani 1 1 d .
O2 O 0.23428(15) 0.01499(13) 0.3065(2) 0.0236(7) Uani 1 1 d .
O3 O 0.10748(15) 0.02716(12) 0.2571(2) 0.0209(7) Uani 1 1 d .
O4 O 0.19492(15) 0.11069(12) 0.2620(2) 0.0223(7) Uani 1 1 d .
C10 C 0.1915(2) 0.0751(2) 0.4877(3) 0.0225(10) Uani 1 1 d .
C11 C 0.2382(2) 0.02985(19) 0.5180(3) 0.0224(10) Uani 1 1 d .
C12 C 0.2918(3) 0.0445(2) 0.5924(4) 0.0308(11) Uani 1 1 d .
C13 C 0.3457(3) 0.0024(2) 0.6226(4) 0.0367(12) Uani 1 1 d .
H13 H 0.3476 -0.0371 0.5922 0.044 Uiso 1 1 calc .
C14 C 0.3952(3) 0.0181(3) 0.6954(5) 0.067(2) Uani 1 1 d .
H14 H 0.4312 -0.0105 0.7149 0.080 Uiso 1 1 calc .
C15 C 0.3929(4) 0.0764(3) 0.7413(6) 0.088(3) Uani 1 1 d .
H15 H 0.4263 0.0864 0.7933 0.106 Uiso 1 1 calc .
C16 C 0.3435(3) 0.1183(3) 0.7122(4) 0.0568(18) Uani 1 1 d .
H16 H 0.3434 0.1578 0.7424 0.068 Uiso 1 1 calc .
C17 C 0.2922(3) 0.1036(2) 0.6371(4) 0.0398(14) Uani 1 1 d .
C18 C 0.2402(3) 0.14777(19) 0.6053(4) 0.0326(11) Uani 1 1 d .
H18 H 0.2395 0.1871 0.6363 0.039 Uiso 1 1 calc .
C19 C 0.1917(3) 0.13420(19) 0.5309(3) 0.0249(10) Uani 1 1 d .
H19 H 0.1583 0.1643 0.5085 0.030 Uiso 1 1 calc .
C20 C 0.2349(2) -0.03688(19) 0.3658(3) 0.0253(10) Uani 1 1 d .
C21 C 0.2331(2) -0.0317(2) 0.4697(3) 0.0243(10) Uani 1 1 d .
C22 C 0.2249(2) -0.0874(2) 0.5286(4) 0.0271(11) Uani 1 1 d .
C23 C 0.2104(2) -0.0854(2) 0.6343(4) 0.0295(11) Uani 1 1 d .
H23 H 0.2093 -0.0470 0.6682 0.035 Uiso 1 1 calc .
C24 C 0.1977(3) -0.1384(2) 0.6887(4) 0.0374(12) Uani 1 1 d .
H24 H 0.1874 -0.1361 0.7593 0.045 Uiso 1 1 calc .
C25 C 0.1999(3) -0.1956(2) 0.6399(4) 0.0376(13) Uani 1 1 d .
H25 H 0.1922 -0.2322 0.6777 0.045 Uiso 1 1 calc .
C26 C 0.2130(3) -0.1985(2) 0.5380(4) 0.0376(13) Uani 1 1 d .
H26 H 0.2149 -0.2375 0.5057 0.045 Uiso 1 1 calc .
C27 C 0.2240(2) -0.1448(2) 0.4791(4) 0.0288(11) Uani 1 1 d .
C28 C 0.2344(3) -0.1466(2) 0.3726(4) 0.0341(12) Uani 1 1 d .
H28 H 0.2391 -0.1851 0.3393 0.041 Uiso 1 1 calc .
C29 C 0.2378(3) -0.0940(2) 0.3173(4) 0.0300(11) Uani 1 1 d .
H29 H 0.2421 -0.0960 0.2454 0.036 Uiso 1 1 calc .
C30 C 0.1087(2) 0.02510(19) 0.1527(3) 0.0219(10) Uani 1 1 d .
C31 C 0.1085(2) 0.07861(19) 0.0970(3) 0.0218(10) Uani 1 1 d .
C32 C 0.1169(2) 0.07450(19) -0.0113(3) 0.0221(10) Uani 1 1 d .
C33 C 0.1308(2) 0.1273(2) -0.0730(4) 0.0281(11) Uani 1 1 d .
H33 H 0.1339 0.1668 -0.0426 0.034 Uiso 1 1 calc .
C34 C 0.1398(3) 0.1208(2) -0.1762(3) 0.0333(12) Uani 1 1 d .
H34 H 0.1501 0.1560 -0.2163 0.040 Uiso 1 1 calc .
C35 C 0.1340(3) 0.0636(2) -0.2231(4) 0.0398(13) Uani 1 1 d .
H35 H 0.1378 0.0601 -0.2949 0.048 Uiso 1 1 calc .
C36 C 0.1230(3) 0.0135(2) -0.1654(3) 0.0337(12) Uani 1 1 d .
H36 H 0.1198 -0.0253 -0.1979 0.040 Uiso 1 1 calc .
C37 C 0.1162(2) 0.0161(2) -0.0588(3) 0.0258(10) Uani 1 1 d .
C38 C 0.1105(3) -0.03671(19) 0.0013(4) 0.0286(11) Uani 1 1 d .
H38 H 0.1083 -0.0758 -0.0305 0.034 Uiso 1 1 calc .
C39 C 0.1082(2) -0.03296(19) 0.1063(3) 0.0266(11) Uani 1 1 d .
H39 H 0.1063 -0.0692 0.1464 0.032 Uiso 1 1 calc .
C40 C 0.1434(2) 0.15229(18) 0.2333(3) 0.0219(10) Uani 1 1 d .
C41 C 0.0991(2) 0.13808(19) 0.1506(3) 0.0214(10) Uani 1 1 d .
C42 C 0.0429(2) 0.18079(19) 0.1255(3) 0.0263(10) Uani 1 1 d .
C43 C -0.0072(3) 0.1695(2) 0.0462(3) 0.0293(11) Uani 1 1 d .
H43 H -0.0036 0.1330 0.0071 0.035 Uiso 1 1 calc .
C44 C -0.0607(3) 0.2108(2) 0.0256(4) 0.0402(13) Uani 1 1 d .
H44 H -0.0937 0.2022 -0.0277 0.048 Uiso 1 1 calc .
C45 C -0.0682(3) 0.2656(2) 0.0812(5) 0.0456(15) Uani 1 1 d .
H45 H -0.1051 0.2940 0.0647 0.055 Uiso 1 1 calc .
C46 C -0.0213(3) 0.2775(2) 0.1597(4) 0.0373(13) Uani 1 1 d .
H46 H -0.0269 0.3136 0.1993 0.045 Uiso 1 1 calc .
C47 C 0.0361(2) 0.23550(18) 0.1820(4) 0.0263(11) Uani 1 1 d .
C48 C 0.0839(3) 0.2480(2) 0.2627(4) 0.0306(12) Uani 1 1 d .
H48 H 0.0799 0.2853 0.2997 0.037 Uiso 1 1 calc .
C49 C 0.1359(3) 0.20667(19) 0.2875(3) 0.0281(11) Uani 1 1 d .
H49 H 0.1674 0.2151 0.3427 0.034 Uiso 1 1 calc .
B2 B 0.0000 0.5000 -0.1644(5) 0.0222(16) Uani 1 2 d S
O5 O -0.02306(15) 0.44773(12) -0.1030(2) 0.0234(7) Uani 1 1 d .
O6 O 0.06412(14) 0.48631(13) -0.2265(2) 0.0228(7) Uani 1 1 d .
C50 C 0.0302(2) 0.41371(18) -0.0581(3) 0.0224(10) Uani 1 1 d .
C51 C 0.0726(2) 0.37634(19) -0.1179(3) 0.0231(10) Uani 1 1 d .
C52 C 0.1301(2) 0.34214(19) -0.0701(3) 0.0254(10) Uani 1 1 d .
C53 C 0.1788(2) 0.3055(2) -0.1262(4) 0.0278(11) Uani 1 1 d .
H53 H 0.1743 0.3031 -0.1980 0.033 Uiso 1 1 calc .
C54 C 0.2327(3) 0.2735(2) -0.0782(4) 0.0371(12) Uani 1 1 d .
H54 H 0.2646 0.2488 -0.1169 0.044 Uiso 1 1 calc .
C55 C 0.2409(3) 0.2772(2) 0.0278(4) 0.0379(13) Uani 1 1 d .
H55 H 0.2782 0.2547 0.0602 0.046 Uiso 1 1 calc .
C56 C 0.1961(3) 0.3125(2) 0.0841(4) 0.0360(13) Uani 1 1 d .
H56 H 0.2022 0.3146 0.1558 0.043 Uiso 1 1 calc .
C57 C 0.1394(2) 0.3467(2) 0.0362(3) 0.0269(11) Uani 1 1 d .
C58 C 0.0948(3) 0.3858(2) 0.0939(4) 0.0332(12) Uani 1 1 d .
H58 H 0.1019 0.3895 0.1651 0.040 Uiso 1 1 calc .
C59 C 0.0406(2) 0.4188(2) 0.0470(3) 0.0258(10) Uani 1 1 d .
H59 H 0.0105 0.4450 0.0861 0.031 Uiso 1 1 calc .
C60 C 0.0631(2) 0.4321(2) -0.2792(3) 0.0241(10) Uani 1 1 d .
C61 C 0.0619(2) 0.3763(2) -0.2296(4) 0.0253(10) Uani 1 1 d .
C62 C 0.0489(2) 0.3217(2) -0.2868(4) 0.0276(11) Uani 1 1 d .
C63 C 0.0327(3) 0.2654(2) -0.2389(4) 0.0354(12) Uani 1 1 d .
H63 H 0.0331 0.2629 -0.1668 0.042 Uiso 1 1 calc .
C64 C 0.0163(3) 0.2142(2) -0.2950(5) 0.0459(15) Uani 1 1 d .
H64 H 0.0051 0.1768 -0.2614 0.055 Uiso 1 1 calc .
C65 C 0.0159(3) 0.2168(3) -0.4010(5) 0.0514(16) Uani 1 1 d .
H65 H 0.0045 0.1810 -0.4391 0.062 Uiso 1 1 calc .
C66 C 0.0317(3) 0.2701(3) -0.4506(4) 0.0462(14) Uani 1 1 d .
H66 H 0.0326 0.2707 -0.5228 0.055 Uiso 1 1 calc .
C67 C 0.0470(3) 0.3252(2) -0.3950(4) 0.0359(12) Uani 1 1 d .
C68 C 0.0569(3) 0.3820(3) -0.4425(4) 0.0398(13) Uani 1 1 d .
H68 H 0.0594 0.3841 -0.5146 0.048 Uiso 1 1 calc .
C69 C 0.0630(2) 0.4340(2) -0.3871(4) 0.0332(12) Uani 1 1 d .
H69 H 0.0672 0.4724 -0.4208 0.040 Uiso 1 1 calc .
C70 C 0.3702(3) 0.1330(2) 0.3379(4) 0.0353(12) Uani 1 1 d .
H70A H 0.3251 0.1235 0.3730 0.053 Uiso 1 1 calc R
H70B H 0.3900 0.1714 0.3647 0.053 Uiso 1 1 calc R
H70C H 0.4047 0.0997 0.3490 0.053 Uiso 1 1 calc R
N70 N 0.33425(19) 0.08101(15) 0.1792(3) 0.0237(8) Uani 1 1 d .
H70D H 0.2956 0.0656 0.2146 0.028 Uiso 1 1 calc R
H70E H 0.3714 0.0534 0.1859 0.028 Uiso 1 1 calc R
C71 C 0.3561(3) 0.1399(2) 0.2262(4) 0.0307(11) Uani 1 1 d .
H71A H 0.3177 0.1706 0.2157 0.037 Uiso 1 1 calc R
H71B H 0.4002 0.1551 0.1924 0.037 Uiso 1 1 calc R
C72 C 0.3146(3) 0.0855(2) 0.0702(4) 0.0334(12) Uani 1 1 d .
H72A H 0.3548 0.1044 0.0321 0.040 Uiso 1 1 calc R
H72B H 0.2721 0.1124 0.0628 0.040 Uiso 1 1 calc R
C73 C 0.2982(3) 0.0234(2) 0.0262(4) 0.0389(13) Uani 1 1 d .
H73A H 0.3409 -0.0028 0.0312 0.058 Uiso 1 1 calc R
H73B H 0.2844 0.0278 -0.0453 0.058 Uiso 1 1 calc R
H73C H 0.2586 0.0046 0.0642 0.058 Uiso 1 1 calc R
C80 C 0.9573(3) 0.1065(2) 0.3905(4) 0.0449(14) Uani 1 1 d .
H80A H 1.0005 0.1182 0.3526 0.067 Uiso 1 1 calc R
H80B H 0.9406 0.1414 0.4311 0.067 Uiso 1 1 calc R
H80C H 0.9195 0.0943 0.3427 0.067 Uiso 1 1 calc R
N80 N 1.0000 0.0000 0.3996(4) 0.0251(12) Uani 1 2 d S
H80D H 0.9630 -0.0128 0.3583 0.030 Uiso 0.50 1 calc PR
H80E H 1.0370 0.0128 0.3583 0.030 Uiso 0.50 1 calc PR
C81 C 0.9747(3) 0.0531(2) 0.4602(4) 0.0358(13) Uani 1 1 d .
H81A H 1.0125 0.0655 0.5091 0.043 Uiso 1 1 calc R
H81B H 0.9313 0.0414 0.4992 0.043 Uiso 1 1 calc R

loop_
_atom_site_aniso_label
_atom_site_aniso_U_11
_atom_site_aniso_U_22
_atom_site_aniso_U_33
_atom_site_aniso_U_23
_atom_site_aniso_U_13
_atom_site_aniso_U_12
B1 0.021(3) 0.021(2) 0.012(3) -0.003(2) 0.000(2) 0.000(2)
O1 0.0175(15) 0.0294(16) 0.0148(15) 0.0017(13) -0.0041(12) 0.0013(12)
O2 0.0244(17) 0.0267(16) 0.0195(16) 0.0049(13) 0.0030(13) 0.0056(13)
O3 0.0264(17) 0.0238(15) 0.0125(15) -0.0006(13) -0.0029(12) -0.0026(13)
O4 0.0196(16) 0.0243(16) 0.0231(17) 0.0035(13) -0.0028(13) -0.0001(13)
C10 0.027(3) 0.030(2) 0.011(2) 0.006(2) -0.0021(19) -0.009(2)
C11 0.023(2) 0.028(2) 0.016(2) 0.0035(19) 0.0053(19) -0.007(2)
C12 0.033(3) 0.035(3) 0.025(3) 0.010(2) -0.011(2) -0.012(2)
C13 0.031(3) 0.035(3) 0.044(3) 0.015(2) -0.018(2) -0.010(2)
C14 0.063(4) 0.040(3) 0.097(5) 0.034(3) -0.055(4) -0.019(3)
C15 0.105(6) 0.046(4) 0.114(6) 0.022(4) -0.090(5) -0.035(4)
C16 0.078(4) 0.044(3) 0.048(4) 0.010(3) -0.043(3) -0.027(3)
C17 0.053(3) 0.037(3) 0.029(3) 0.006(2) -0.012(3) -0.018(3)
C18 0.048(3) 0.022(2) 0.028(3) -0.001(2) -0.002(2) -0.010(2)
C19 0.037(3) 0.027(2) 0.010(2) 0.0029(19) -0.003(2) -0.003(2)
C20 0.021(2) 0.031(3) 0.024(3) 0.008(2) -0.002(2) -0.002(2)
C21 0.015(2) 0.032(2) 0.026(3) 0.003(2) 0.0003(19) 0.003(2)
C22 0.024(3) 0.028(2) 0.029(3) 0.006(2) 0.000(2) -0.001(2)
C23 0.028(3) 0.032(3) 0.029(3) 0.006(2) -0.002(2) 0.001(2)
C24 0.038(3) 0.037(3) 0.037(3) 0.006(3) -0.003(2) 0.006(2)
C25 0.039(3) 0.037(3) 0.037(3) 0.017(2) 0.003(2) 0.008(2)
C26 0.042(3) 0.024(3) 0.047(4) 0.002(2) 0.000(3) 0.007(2)
C27 0.024(3) 0.026(2) 0.037(3) 0.006(2) 0.003(2) 0.006(2)
C28 0.036(3) 0.031(3) 0.035(3) -0.004(2) 0.006(2) 0.014(2)
C29 0.030(3) 0.031(3) 0.028(3) -0.002(2) 0.007(2) 0.002(2)
C30 0.017(2) 0.027(2) 0.021(2) 0.000(2) 0.0002(18) 0.0021(19)
C31 0.021(2) 0.026(2) 0.019(2) 0.000(2) -0.0011(19) 0.0020(18)
C32 0.017(2) 0.027(2) 0.023(2) 0.002(2) 0.0031(19) -0.0030(19)
C33 0.021(2) 0.034(3) 0.030(3) 0.001(2) -0.003(2) -0.005(2)
C34 0.041(3) 0.040(3) 0.019(3) 0.013(2) 0.002(2) -0.006(2)
C35 0.051(3) 0.043(3) 0.025(3) -0.007(2) 0.006(3) -0.006(3)
C36 0.047(3) 0.032(3) 0.022(3) -0.003(2) 0.006(2) -0.003(2)
C37 0.033(3) 0.027(2) 0.018(2) -0.002(2) -0.001(2) -0.004(2)
C38 0.035(3) 0.021(2) 0.029(3) -0.002(2) 0.000(2) -0.005(2)
C39 0.032(3) 0.023(2) 0.025(3) -0.001(2) -0.004(2) -0.002(2)
C40 0.028(3) 0.019(2) 0.019(2) 0.0040(19) 0.007(2) 0.0030(19)
C41 0.019(2) 0.023(2) 0.021(2) 0.0019(19) 0.0048(19) -0.0024(19)
C42 0.031(3) 0.019(2) 0.029(3) 0.003(2) 0.005(2) 0.0001(19)
C43 0.028(3) 0.030(3) 0.030(3) 0.005(2) -0.004(2) -0.001(2)
C44 0.033(3) 0.034(3) 0.053(4) 0.019(3) -0.008(3) -0.003(2)
C45 0.027(3) 0.033(3) 0.077(4) 0.019(3) 0.003(3) -0.001(2)
C46 0.025(3) 0.027(3) 0.060(4) 0.006(3) 0.018(3) 0.005(2)
C47 0.027(3) 0.015(2) 0.036(3) 0.008(2) 0.009(2) 0.0002(19)
C48 0.039(3) 0.021(2) 0.031(3) 0.004(2) 0.011(2) 0.000(2)
C49 0.037(3) 0.025(2) 0.022(3) 0.002(2) 0.000(2) -0.007(2)
B2 0.028(4) 0.026(4) 0.013(4) 0.000 0.000 0.001(3)
O5 0.0180(16) 0.0263(16) 0.0260(18) 0.0030(14) -0.0019(13) 0.0033(13)
O6 0.0183(16) 0.0231(16) 0.0271(18) -0.0042(14) 0.0039(13) 0.0003(13)
C50 0.022(2) 0.018(2) 0.027(3) 0.003(2) 0.004(2) 0.0018(19)
C51 0.025(2) 0.024(2) 0.021(2) 0.002(2) 0.000(2) -0.0062(19)
C52 0.020(2) 0.026(2) 0.031(3) 0.007(2) -0.003(2) -0.0032(18)
C53 0.021(3) 0.029(2) 0.033(3) 0.005(2) -0.004(2) 0.002(2)
C54 0.026(3) 0.040(3) 0.045(3) 0.008(3) 0.002(2) -0.001(2)
C55 0.024(3) 0.040(3) 0.050(4) 0.023(3) -0.001(3) 0.000(2)
C56 0.028(3) 0.049(3) 0.032(3) 0.022(3) -0.008(2) -0.011(2)
C57 0.024(3) 0.030(2) 0.026(3) 0.012(2) 0.005(2) -0.004(2)
C58 0.039(3) 0.033(3) 0.027(3) -0.001(2) 0.000(2) -0.014(2)
C59 0.029(3) 0.030(2) 0.018(2) 0.007(2) 0.006(2) -0.002(2)
C60 0.016(2) 0.028(2) 0.027(3) -0.005(2) -0.001(2) 0.0026(19)
C61 0.019(2) 0.029(3) 0.028(3) -0.005(2) 0.002(2) 0.002(2)
C62 0.016(2) 0.032(3) 0.035(3) -0.006(2) -0.002(2) 0.0083(19)
C63 0.025(3) 0.030(3) 0.052(3) -0.013(2) -0.005(2) 0.008(2)
C64 0.035(3) 0.034(3) 0.068(4) -0.014(3) -0.013(3) 0.006(2)
C65 0.049(4) 0.048(3) 0.057(4) -0.032(3) -0.014(3) 0.004(3)
C66 0.042(3) 0.057(4) 0.039(3) -0.020(3) -0.003(3) 0.009(3)
C67 0.030(3) 0.047(3) 0.031(3) -0.009(2) -0.006(2) 0.006(2)
C68 0.036(3) 0.058(3) 0.026(3) -0.006(3) 0.005(2) 0.004(3)
C69 0.027(3) 0.043(3) 0.030(3) 0.004(2) 0.004(2) -0.002(2)
C70 0.026(3) 0.035(3) 0.046(3) 0.000(2) 0.000(2) 0.000(2)
N70 0.0136(18) 0.0278(19) 0.030(2) 0.0014(17) 0.0020(16) -0.0018(16)
C71 0.022(3) 0.024(2) 0.046(3) 0.003(2) 0.007(2) 0.000(2)
C72 0.027(3) 0.042(3) 0.031(3) 0.009(2) 0.006(2) 0.000(2)
C73 0.031(3) 0.052(3) 0.034(3) -0.003(3) 0.002(2) 0.008(2)
C80 0.036(3) 0.045(3) 0.053(4) -0.019(3) -0.009(3) 0.009(2)
N80 0.015(3) 0.038(3) 0.022(3) 0.000 0.000 -0.003(2)
C81 0.023(3) 0.051(3) 0.034(3) -0.017(3) 0.007(2) -0.005(2)

loop_
_atom_type_symbol
_atom_type_description
_atom_type_scat_dispersion_real
_atom_type_scat_dispersion_imag
_atom_type_scat_source
C C 0.0181 0.0091 'International Tables Vol C Tables 4.2.6.8 and 6.1.1.4'
H H 0.0000 0.0000 'International Tables Vol C Tables 4.2.6.8 and 6.1.1.4'
B B 0.0090 0.0039 'International Tables Vol C Tables 4.2.6.8 and 6.1.1.4'
N N 0.0311 0.0180 'International Tables Vol C Tables 4.2.6.8 and 6.1.1.4'
O O 0.0492 0.0322 'International Tables Vol C Tables 4.2.6.8 and 6.1.1.4'

loop_
_geom_angle_atom_site_label_1
_geom_angle_atom_site_label_2
_geom_angle_atom_site_label_3
_geom_angle_site_symmetry_1
_geom_angle_site_symmetry_3
_geom_angle
_geom_angle_publ_flag
O4 B1 O1 . . 113.8(3) y
O4 B1 O3 . . 113.8(4) y
O1 B1 O3 . . 102.0(3) y
O4 B1 O2 . . 102.6(3) y
O1 B1 O2 . . 112.2(3) y
O3 B1 O2 . . 112.9(3) y
C10 O1 B1 . . 117.1(3) y
C20 O2 B1 . . 118.4(3) y
C30 O3 B1 . . 117.7(3) y
C40 O4 B1 . . 116.5(3) y
C11 C10 O1 . . 119.9(4) y
C11 C10 C19 . . 122.6(4) y
O1 C10 C19 . . 117.5(4) y
C10 C11 C12 . . 118.6(4) y
C10 C11 C21 . . 118.9(4) y
C12 C11 C21 . . 122.5(4) y
C13 C12 C17 . . 118.0(4) y
C13 C12 C11 . . 122.7(4) y
C17 C12 C11 . . 119.3(4) y
C14 C13 C12 . . 120.6(5) y
C14 C13 H13 . . 119.7 ?
C12 C13 H13 . . 119.7 ?
C13 C14 C15 . . 120.3(5) y
C13 C14 H14 . . 119.9 ?
C15 C14 H14 . . 119.9 ?
C16 C15 C14 . . 120.6(5) y
C16 C15 H15 . . 119.7 ?
C14 C15 H15 . . 119.7 ?
C15 C16 C17 . . 120.4(5) y
C15 C16 H16 . . 119.8 ?
C17 C16 H16 . . 119.8 ?
C16 C17 C12 . . 120.0(5) y
C16 C17 C18 . . 120.7(5) y
C12 C17 C18 . . 119.2(4) y
C19 C18 C17 . . 120.8(4) y
C19 C18 H18 . . 119.6 ?
C17 C18 H18 . . 119.6 ?
C18 C19 C10 . . 119.3(4) y
C18 C19 H19 . . 120.4 ?
C10 C19 H19 . . 120.4 ?
C21 C20 O2 . . 119.8(4) y
C21 C20 C29 . . 121.9(4) y
O2 C20 C29 . . 118.3(4) y
C20 C21 C22 . . 117.8(4) y
C20 C21 C11 . . 119.9(4) y
C22 C21 C11 . . 122.3(4) y
C27 C22 C23 . . 118.5(4) y
C27 C22 C21 . . 119.8(4) y
C23 C22 C21 . . 121.4(4) y
C24 C23 C22 . . 121.2(5) y
C24 C23 H23 . . 119.4 ?
C22 C23 H23 . . 119.4 ?
C23 C24 C25 . . 120.1(5) y
C23 C24 H24 . . 120 ?
C25 C24 H24 . . 120 ?
C26 C25 C24 . . 119.7(5) y
C26 C25 H25 . . 120.1 ?
C24 C25 H25 . . 120.1 ?
C25 C26 C27 . . 121.6(5) y
C25 C26 H26 . . 119.2 ?
C27 C26 H26 . . 119.2 ?
C22 C27 C28 . . 118.7(4) y
C22 C27 C26 . . 118.8(4) y
C28 C27 C26 . . 122.4(5) y
C29 C28 C27 . . 120.8(4) y
C29 C28 H28 . . 119.6 ?
C27 C28 H28 . . 119.6 ?
C28 C29 C20 . . 120.3(4) y
C28 C29 H29 . . 119.9 ?
C20 C29 H29 . . 119.9 ?
O3 C30 C31 . . 120.3(4) y
O3 C30 C39 . . 117.6(4) y
C31 C30 C39 . . 122.1(4) y
C30 C31 C32 . . 118.4(4) y
C30 C31 C41 . . 119.1(4) y
C32 C31 C41 . . 122.5(4) y
C37 C32 C33 . . 118.2(4) y
C37 C32 C31 . . 119.5(4) y
C33 C32 C31 . . 122.2(4) y
C34 C33 C32 . . 120.0(4) y
C34 C33 H33 . . 120 ?
C32 C33 H33 . . 120 ?
C33 C34 C35 . . 121.3(4) y
C33 C34 H34 . . 119.4 ?
C35 C34 H34 . . 119.4 ?
C36 C35 C34 . . 119.1(4) y
C36 C35 H35 . . 120.4 ?
C34 C35 H35 . . 120.4 ?
C35 C36 C37 . . 122.9(4) y
C35 C36 H36 . . 118.6 ?
C37 C36 H36 . . 118.6 ?
C38 C37 C36 . . 122.4(4) y
C38 C37 C32 . . 119.3(4) y
C36 C37 C32 . . 118.3(4) y
C39 C38 C37 . . 121.1(4) y
C39 C38 H38 . . 119.4 ?
C37 C38 H38 . . 119.4 ?
C38 C39 C30 . . 119.1(4) y
C38 C39 H39 . . 120.4 ?
C30 C39 H39 . . 120.4 ?
O4 C40 C49 . . 119.6(4) y
O4 C40 C41 . . 118.6(4) y
C49 C40 C41 . . 121.8(4) y
C40 C41 C42 . . 117.6(4) y
C40 C41 C31 . . 119.5(4) y
C42 C41 C31 . . 122.8(4) y
C47 C42 C43 . . 118.2(4) y
C47 C42 C41 . . 119.5(4) y
C43 C42 C41 . . 122.3(4) y
C44 C43 C42 . . 120.6(4) y
C44 C43 H43 . . 119.7 ?
C42 C43 H43 . . 119.7 ?
C43 C44 C45 . . 121.7(5) y
C43 C44 H44 . . 119.1 ?
C45 C44 H44 . . 119.1 ?
C46 C45 C44 . . 119.2(4) y
C46 C45 H45 . . 120.4 ?
C44 C45 H45 . . 120.4 ?
C45 C46 C47 . . 120.3(5) y
C45 C46 H46 . . 119.9 ?
C47 C46 H46 . . 119.9 ?
C42 C47 C48 . . 120.1(4) y
C42 C47 C46 . . 119.9(5) y
C48 C47 C46 . . 119.9(4) y
C49 C48 C47 . . 120.0(4) y
C49 C48 H48 . . 120 ?
C47 C48 H48 . . 120 ?
C48 C49 C40 . . 120.9(4) y
C48 C49 H49 . . 119.6 ?
C40 C49 H49 . . 119.6 ?
O5 B2 O5 2_565 . 112.9(5) y
O5 B2 O6 2_565 2_565 112.68(15) y
O5 B2 O6 . 2_565 103.06(15) y
O5 B2 O6 2_565 . 103.06(15) y
O5 B2 O6 . . 112.68(15) y
O6 B2 O6 2_565 . 112.8(5) y
C50 O5 B2 . . 116.6(3) y
C60 O6 B2 . . 116.3(3) y
O5 C50 C51 . . 119.1(4) y
O5 C50 C59 . . 118.8(4) y
C51 C50 C59 . . 122.0(4) y
C50 C51 C52 . . 118.6(4) y
C50 C51 C61 . . 119.2(4) y
C52 C51 C61 . . 122.0(4) y
C57 C52 C53 . . 118.5(4) y
C57 C52 C51 . . 119.0(4) y
C53 C52 C51 . . 122.5(4) y
C54 C53 C52 . . 120.9(4) y
C54 C53 H53 . . 119.6 ?
C52 C53 H53 . . 119.6 ?
C53 C54 C55 . . 120.4(5) y
C53 C54 H54 . . 119.8 ?
C55 C54 H54 . . 119.8 ?
C56 C55 C54 . . 120.6(5) y
C56 C55 H55 . . 119.7 ?
C54 C55 H55 . . 119.7 ?
C55 C56 C57 . . 120.4(5) y
C55 C56 H56 . . 119.8 ?
C57 C56 H56 . . 119.8 ?
C58 C57 C52 . . 120.2(4) y
C58 C57 C56 . . 120.6(4) y
C52 C57 C56 . . 119.2(4) y
C59 C58 C57 . . 120.2(4) y
C59 C58 H58 . . 119.9 ?
C57 C58 H58 . . 119.9 ?
C58 C59 C50 . . 120.0(4) y
C58 C59 H59 . . 120 ?
C50 C59 H59 . . 120 ?
O6 C60 C61 . . 121.4(4) y
O6 C60 C69 . . 118.7(4) y
C61 C60 C69 . . 119.9(4) y
C60 C61 C62 . . 119.2(4) y
C60 C61 C51 . . 117.8(4) y
C62 C61 C51 . . 123.0(4) y
C63 C62 C67 . . 119.1(5) y
C63 C62 C61 . . 121.7(4) y
C67 C62 C61 . . 119.1(4) y
C64 C63 C62 . . 121.0(5) y
C64 C63 H63 . . 119.5 ?
C62 C63 H63 . . 119.5 ?
C63 C64 C65 . . 120.4(5) y
C63 C64 H64 . . 119.8 ?
C65 C64 H64 . . 119.8 ?
C66 C65 C64 . . 120.7(5) y
C66 C65 H65 . . 119.7 ?
C64 C65 H65 . . 119.7 ?
C65 C66 C67 . . 120.8(5) y
C65 C66 H66 . . 119.6 ?
C67 C66 H66 . . 119.6 ?
C68 C67 C62 . . 119.3(5) y
C68 C67 C66 . . 122.7(5) y
C62 C67 C66 . . 118.0(5) y
C69 C68 C67 . . 120.8(5) y
C69 C68 H68 . . 119.6 ?
C67 C68 H68 . . 119.6 ?
C68 C69 C60 . . 120.9(5) y
C68 C69 H69 . . 119.5 ?
C60 C69 H69 . . 119.5 ?
C71 C70 H70A . . 109.5 ?
C71 C70 H70B . . 109.5 ?
H70A C70 H70B . . 109.5 ?
C71 C70 H70C . . 109.5 ?
H70A C70 H70C . . 109.5 ?
H70B C70 H70C . . 109.5 ?
C71 N70 C72 . . 114.4(3) y
C71 N70 H70D . . 108.7 ?
C72 N70 H70D . . 108.7 ?
C71 N70 H70E . . 108.7 ?
C72 N70 H70E . . 108.7 ?
H70D N70 H70E . . 107.6 ?
N70 C71 C70 . . 111.8(4) y
N70 C71 H71A . . 109.3 ?
C70 C71 H71A . . 109.3 ?
N70 C71 H71B . . 109.3 ?
C70 C71 H71B . . 109.3 ?
H71A C71 H71B . . 107.9 ?
N70 C72 C73 . . 111.2(4) y
N70 C72 H72A . . 109.4 ?
C73 C72 H72A . . 109.4 ?
N70 C72 H72B . . 109.4 ?
C73 C72 H72B . . 109.4 ?
H72A C72 H72B . . 108 ?
C72 C73 H73A . . 109.5 ?
C72 C73 H73B . . 109.5 ?
H73A C73 H73B . . 109.5 ?
C72 C73 H73C . . 109.5 ?
H73A C73 H73C . . 109.5 ?
H73B C73 H73C . . 109.5 ?
C81 C80 H80A . . 109.5 ?
C81 C80 H80B . . 109.5 ?
H80A C80 H80B . . 109.5 ?
C81 C80 H80C . . 109.5 ?
H80A C80 H80C . . 109.5 ?
H80B C80 H80C . . 109.5 ?
C81 N80 C81 2_755 . 114.9(5) y
C81 N80 H80D 2_755 . 108.5 ?
C81 N80 H80D . . 108.5 ?
C81 N80 H80E 2_755 . 108.5 ?
C81 N80 H80E . . 108.5 ?
H80D N80 H80E . . 107.5 ?
N80 C81 C80 . . 110.0(4) y
N80 C81 H81A . . 109.7 ?
C80 C81 H81A . . 109.7 ?
N80 C81 H81B . . 109.7 ?
C80 C81 H81B . . 109.7 ?
H81A C81 H81B . . 108.2 ?

loop_
_geom_bond_atom_site_label_1
_geom_bond_atom_site_label_2
_geom_bond_site_symmetry_2
_geom_bond_distance
_geom_bond_publ_flag
B1 O4 . 1.446(5) y
B1 O1 . 1.467(5) y
B1 O3 . 1.469(5) y
B1 O2 . 1.485(6) y
O1 C10 . 1.379(5) y
O2 C20 . 1.374(5) y
O3 C30 . 1.373(5) y
O4 C40 . 1.372(5) y
C10 C11 . 1.373(6) y
C10 C19 . 1.408(6) y
C11 C12 . 1.433(6) y
C11 C21 . 1.487(6) y
C12 C13 . 1.415(7) y
C12 C17 . 1.417(7) y
C13 C14 . 1.372(7) y
C13 H13 . 0.95 ?
C14 C15 . 1.408(9) y
C14 H14 . 0.95 ?
C15 C16 . 1.349(9) y
C15 H15 . 0.95 ?
C16 C17 . 1.411(7) y
C16 H16 . 0.95 ?
C17 C18 . 1.427(7) y
C18 C19 . 1.364(6) y
C18 H18 . 0.95 ?
C19 H19 . 0.95 ?
C20 C21 . 1.372(6) y
C20 C29 . 1.399(6) y
C21 C22 . 1.448(6) y
C22 C27 . 1.410(6) y
C22 C23 . 1.416(6) y
C23 C24 . 1.378(6) y
C23 H23 . 0.95 ?
C24 C25 . 1.404(7) y
C24 H24 . 0.95 ?
C25 C26 . 1.364(7) y
C25 H25 . 0.95 ?
C26 C27 . 1.420(6) y
C26 H26 . 0.95 ?
C27 C28 . 1.415(7) y
C28 C29 . 1.360(6) y
C28 H28 . 0.95 ?
C29 H29 . 0.95 ?
C30 C31 . 1.377(6) y
C30 C39 . 1.405(6) y
C31 C32 . 1.436(6) y
C31 C41 . 1.486(6) y
C32 C37 . 1.419(6) y
C32 C33 . 1.432(6) y
C33 C34 . 1.375(6) y
C33 H33 . 0.95 ?
C34 C35 . 1.396(7) y
C34 H34 . 0.95 ?
C35 C36 . 1.346(7) y
C35 H35 . 0.95 ?
C36 C37 . 1.409(6) y
C36 H36 . 0.95 ?
C37 C38 . 1.400(6) y
C38 C39 . 1.385(6) y
C38 H38 . 0.95 ?
C39 H39 . 0.95 ?
C40 C49 . 1.390(6) y
C40 C41 . 1.400(6) y
C41 C42 . 1.438(6) y
C42 C47 . 1.411(6) y
C42 C43 . 1.421(6) y
C43 C44 . 1.369(6) y
C43 H43 . 0.95 ?
C44 C45 . 1.408(7) y
C44 H44 . 0.95 ?
C45 C46 . 1.377(7) y
C45 H45 . 0.95 ?
C46 C47 . 1.436(6) y
C46 H46 . 0.95 ?
C47 C48 . 1.413(7) y
C48 C49 . 1.362(6) y
C48 H48 . 0.95 ?
C49 H49 . 0.95 ?
B2 O5 2_565 1.461(5) y
B2 O5 . 1.461(5) y
B2 O6 2_565 1.476(5) y
B2 O6 . 1.476(5) y
O5 C50 . 1.372(5) y
O6 C60 . 1.370(5) y
C50 C51 . 1.379(6) y
C50 C59 . 1.401(6) y
C51 C52 . 1.447(6) y
C51 C61 . 1.484(6) y
C52 C57 . 1.413(6) y
C52 C53 . 1.416(6) y
C53 C54 . 1.376(6) y
C53 H53 . 0.95 ?
C54 C55 . 1.404(7) y
C54 H54 . 0.95 ?
C55 C56 . 1.355(7) y
C55 H55 . 0.95 ?
C56 C57 . 1.438(6) y
C56 H56 . 0.95 ?
C57 C58 . 1.411(6) y
C58 C59 . 1.384(6) y
C58 H58 . 0.95 ?
C59 H59 . 0.95 ?
C60 C61 . 1.381(6) y
C60 C69 . 1.420(6) y
C61 C62 . 1.429(6) y
C62 C63 . 1.412(7) y
C62 C67 . 1.427(7) y
C63 C64 . 1.371(6) y
C63 H63 . 0.95 ?
C64 C65 . 1.397(8) y
C64 H64 . 0.95 ?
C65 C66 . 1.364(8) y
C65 H65 . 0.95 ?
C66 C67 . 1.434(7) y
C66 H66 . 0.95 ?
C67 C68 . 1.400(7) y
C68 C69 . 1.353(7) y
C68 H68 . 0.95 ?
C69 H69 . 0.95 ?
C70 C71 . 1.500(7) y
C70 H70a . 0.98 ?
C70 H70b . 0.98 ?
C70 H70c . 0.98 ?
N70 C71 . 1.481(6) y
N70 C72 . 1.483(6) y
N70 H70d . 0.92 ?
N70 H70e . 0.92 ?
C71 H71a . 0.99 ?
C71 H71b . 0.99 ?
C72 C73 . 1.505(6) y
C72 H72a . 0.99 ?
C72 H72b . 0.99 ?
C73 H73a . 0.98 ?
C73 H73b . 0.98 ?
C73 H73c . 0.98 ?
C80 C81 . 1.516(7) y
C80 H80a . 0.98 ?
C80 H80b . 0.98 ?
C80 H80c . 0.98 ?
N80 C81 2_755 1.483(5) y
N80 C81 . 1.483(5) y
N80 H80d . 0.92 ?
N80 H80e . 0.92 ?
C81 H81a . 0.99 ?
C81 H81b . 0.99 ?

loop_
_geom_hbond_atom_site_label_D
_geom_hbond_atom_site_label_H
_geom_hbond_atom_site_label_A
_geom_hbond_distance_DH
_geom_hbond_distance_HA
_geom_hbond_distance_DA
_geom_hbond_angle_DHA
_geom_hbond_site_symmetry_A
N70 H70E O6 0.92 1.97 2.867(4) 166 3_545
N70 H70E O5 0.92 2.25 2.906(5) 128.2 4
N70 H70D O2 0.92 2 2.887(4) 162.7 .
N70 H70D O4 0.92 2.2 2.885(5) 130.2 .
N80 H80D O3 0.92 1.9 2.805(4) 169.3 2_655
N80 H80D O1 0.92 2.35 2.983(3) 125.7 2_655
N80 H80E O3 0.92 1.9 2.805(4) 169.3 1_655
N80 H80E O1 0.92 2.35 2.983(3) 125.7 1_655

loop_
_geom_torsion_atom_site_label_1
_geom_torsion_atom_site_label_2
_geom_torsion_atom_site_label_3
_geom_torsion_atom_site_label_4
_geom_torsion_site_symmetry_1
_geom_torsion
_geom_torsion_publ_flag
O4 B1 O1 C10 . -71.8(5) y
O3 B1 O1 C10 . 165.2(3) y
O2 B1 O1 C10 . 44.1(5) y
O4 B1 O2 C20 . 165.2(3) y
O1 B1 O2 C20 . 42.6(5) y
O3 B1 O2 C20 . -71.9(5) y
O4 B1 O3 C30 . 43.1(5) y
O1 B1 O3 C30 . 166.1(3) y
O2 B1 O3 C30 . -73.3(5) y
O1 B1 O4 C40 . -72.0(5) y
O3 B1 O4 C40 . 44.3(5) y
O2 B1 O4 C40 . 166.6(3) y
B1 O1 C10 C11 . -69.6(5) y
B1 O1 C10 C19 . 110.7(4) y
O1 C10 C11 C12 . 176.6(4) y
C19 C10 C11 C12 . -3.8(6) y
O1 C10 C11 C21 . -1.0(6) y
C19 C10 C11 C21 . 178.6(4) y
C10 C11 C12 C13 . -175.0(4) y
C21 C11 C12 C13 . 2.5(7) y
C10 C11 C12 C17 . 4.2(6) y
C21 C11 C12 C17 . -178.3(4) y
C17 C12 C13 C14 . 1.9(7) y
C11 C12 C13 C14 . -178.9(5) y
C12 C13 C14 C15 . 0.2(9) y
C13 C14 C15 C16 . -2.1(10) y
C15 C16 C17 C12 . 0.5(9) y
C15 C16 C17 C18 . -179.4(6) y
C13 C12 C17 C16 . -2.3(7) y
C11 C12 C17 C16 . 178.5(5) y
C13 C12 C17 C18 . 177.6(5) y
C11 C12 C17 C18 . -1.6(7) y
C16 C17 C18 C19 . 178.4(5) y
C12 C17 C18 C19 . -1.5(7) y
C17 C18 C19 C10 . 2.1(7) y
C11 C10 C19 C18 . 0.6(7) y
O1 C10 C19 C18 . -179.7(4) y
B1 O2 C20 C21 . -64.7(5) y
B1 O2 C20 C29 . 115.6(4) y
O2 C20 C21 C22 . 172.5(4) y
C29 C20 C21 C22 . -7.8(7) y
O2 C20 C21 C11 . -6.5(6) y
C29 C20 C21 C11 . 173.3(4) y
C10 C11 C21 C20 . 53.1(6) y
C12 C11 C21 C20 . -124.4(5) y
C10 C11 C21 C22 . -125.8(5) y
C12 C11 C21 C22 . 56.7(6) y
C20 C21 C22 C27 . 4.2(7) y
C11 C21 C22 C27 . -176.8(4) y
C20 C21 C22 C23 . -169.2(4) y
C11 C21 C22 C23 . 9.8(7) y
C27 C22 C23 C24 . 1.9(7) y
C21 C22 C23 C24 . 175.4(4) y
C22 C23 C24 C25 . 0.8(7) y
C23 C24 C25 C26 . -1.5(8) y
C24 C25 C26 C27 . -0.6(8) y
C23 C22 C27 C28 . 176.4(4) y
C21 C22 C27 C28 . 2.8(7) y
C23 C22 C27 C26 . -4.0(7) y
C21 C22 C27 C26 . -177.5(4) y
C25 C26 C27 C22 . 3.4(7) y
C25 C26 C27 C28 . -177.0(5) y
C22 C27 C28 C29 . -6.8(7) y
C26 C27 C28 C29 . 173.6(5) y
C27 C28 C29 C20 . 3.5(8) y
C21 C20 C29 C28 . 4.1(7) y
O2 C20 C29 C28 . -176.2(4) y
B1 O3 C30 C31 . -64.3(5) y
B1 O3 C30 C39 . 117.4(4) y
O3 C30 C31 C32 . 174.0(4) y
C39 C30 C31 C32 . -7.8(6) y
O3 C30 C31 C41 . -6.4(6) y
C39 C30 C31 C41 . 171.8(4) y
C30 C31 C32 C37 . 7.7(6) y
C41 C31 C32 C37 . -171.8(4) y
C30 C31 C32 C33 . -168.0(4) y
C41 C31 C32 C33 . 12.4(7) y
C37 C32 C33 C34 . 3.0(7) y
C31 C32 C33 C34 . 178.8(4) y
C32 C33 C34 C35 . 1.4(7) y
C33 C34 C35 C36 . -3.3(8) y
C34 C35 C36 C37 . 0.7(8) y
C35 C36 C37 C38 . -174.7(5) y
C35 C36 C37 C32 . 3.7(8) y
C33 C32 C37 C38 . 173.1(4) y
C31 C32 C37 C38 . -2.8(6) y
C33 C32 C37 C36 . -5.4(6) y
C31 C32 C37 C36 . 178.7(4) y
C36 C37 C38 C39 . 176.1(5) y
C32 C37 C38 C39 . -2.3(7) y
C37 C38 C39 C30 . 2.5(7) y
O3 C30 C39 C38 . -179.0(4) y
C31 C30 C39 C38 . 2.7(7) y
B1 O4 C40 C49 . 108.4(4) y
B1 O4 C40 C41 . -70.6(5) y
O4 C40 C41 C42 . 176.6(4) y
C49 C40 C41 C42 . -2.5(6) y
O4 C40 C41 C31 . 0.6(6) y
C49 C40 C41 C31 . -178.5(4) y
C30 C31 C41 C40 . 52.0(6) y
C32 C31 C41 C40 . -128.5(4) y
C30 C31 C41 C42 . -123.8(5) y
C32 C31 C41 C42 . 55.7(6) y
C40 C41 C42 C47 . 2.1(6) y
C31 C41 C42 C47 . 178.0(4) y
C40 C41 C42 C43 . -176.9(4) y
C31 C41 C42 C43 . -1.0(7) y
C47 C42 C43 C44 . -0.1(7) y
C41 C42 C43 C44 . 178.9(4) y
C42 C43 C44 C45 . 0.2(7) y
C43 C44 C45 C46 . -1.3(8) y
C44 C45 C46 C47 . 2.3(7) y
C43 C42 C47 C48 . 178.8(4) y
C41 C42 C47 C48 . -0.2(6) y
C43 C42 C47 C46 . 1.0(6) y
C41 C42 C47 C46 . -178.0(4) y
C45 C46 C47 C42 . -2.2(7) y
C45 C46 C47 C48 . -180.0(4) y
C42 C47 C48 C49 . -1.4(7) y
C46 C47 C48 C49 . 176.4(4) y
C47 C48 C49 C40 . 1.1(7) y
O4 C40 C49 C48 . -178.1(4) y
C41 C40 C49 C48 . 0.9(7) y
O5 B2 O5 C50 2_565 -75.8(3) y
O6 B2 O5 C50 2_565 162.4(3) y
O6 B2 O5 C50 . 40.5(5) y
O5 B2 O6 C60 2_565 168.7(3) y
O5 B2 O6 C60 . 46.7(5) y
O6 B2 O6 C60 2_565 -69.5(3) y
B2 O5 C50 C51 . -72.1(5) y
B2 O5 C50 C59 . 106.9(5) y
O5 C50 C51 C52 . 178.1(3) y
C59 C50 C51 C52 . -0.8(6) y
O5 C50 C51 C61 . 3.0(6) y
C59 C50 C51 C61 . -175.9(4) y
C50 C51 C52 C57 . 1.9(6) y
C61 C51 C52 C57 . 176.8(4) y
C50 C51 C52 C53 . -176.2(4) y
C61 C51 C52 C53 . -1.3(6) y
C57 C52 C53 C54 . 2.1(7) y
C51 C52 C53 C54 . -179.8(4) y
C52 C53 C54 C55 . -0.8(7) y
C53 C54 C55 C56 . -0.3(8) y
C54 C55 C56 C57 . 0.0(7) y
C53 C52 C57 C58 . 176.0(4) y
C51 C52 C57 C58 . -2.2(6) y
C53 C52 C57 C56 . -2.3(6) y
C51 C52 C57 C56 . 179.5(4) y
C55 C56 C57 C58 . -177.0(4) y
C55 C56 C57 C52 . 1.3(7) y
C52 C57 C58 C59 . 1.4(7) y
C56 C57 C58 C59 . 179.7(4) y
C57 C58 C59 C50 . -0.3(7) y
O5 C50 C59 C58 . -178.9(4) y
C51 C50 C59 C58 . 0.0(7) y
B2 O6 C60 C61 . -64.6(5) y
B2 O6 C60 C69 . 115.0(5) y
O6 C60 C61 C62 . 169.7(4) y
C69 C60 C61 C62 . -9.9(6) y
O6 C60 C61 C51 . -9.0(6) y
C69 C60 C61 C51 . 171.4(4) y
C50 C51 C61 C60 . 52.7(6) y
C52 C51 C61 C60 . -122.2(5) y
C50 C51 C61 C62 . -125.9(5) y
C52 C51 C61 C62 . 59.2(6) y
C60 C61 C62 C63 . -167.1(4) y
C51 C61 C62 C63 . 11.5(7) y
C60 C61 C62 C67 . 8.2(6) y
C51 C61 C62 C67 . -173.2(4) y
C67 C62 C63 C64 . 0.9(7) y
C61 C62 C63 C64 . 176.2(4) y
C62 C63 C64 C65 . 0.5(8) y
C63 C64 C65 C66 . 0.0(8) y
C64 C65 C66 C67 . -1.9(8) y
C63 C62 C67 C68 . 174.5(4) y
C61 C62 C67 C68 . -0.9(7) y
C63 C62 C67 C66 . -2.7(7) y
C61 C62 C67 C66 . -178.1(4) y
C65 C66 C67 C68 . -173.9(5) y
C65 C66 C67 C62 . 3.2(7) y
C62 C67 C68 C69 . -4.8(7) y
C66 C67 C68 C69 . 172.3(5) y
C67 C68 C69 C60 . 3.2(7) y
O6 C60 C69 C68 . -175.3(4) y
C61 C60 C69 C68 . 4.3(7) y
C72 N70 C71 C70 . 176.0(4) y
C71 N70 C72 C73 . 176.0(4) y
C81 N80 C81 C80 2_755 174.5(4) y
